data_7100246
loop_
_publ_author_name
'M. Lagunas'
'H.de la Riva'
'Christopher Hardacre'
'Mark Nieuwenhuyzen'
'A. Pintado-Alba'

_publ_section_title
;
First EXAFS studies on aurophilic interactions in
solution
;
_journal_name_full 'Chemical Communications'
_journal_paper_doi 10.1039/b508863a
_journal_year 2005
_chemical_formula_sum 'C50 H42 Au2 O P2 S2'
_chemical_formula_weight 1178.83
_space_group_IT_number 2
_symmetry_cell_setting triclinic
_symmetry_space_group_name_Hall '-P 1'
_symmetry_space_group_name_H-M 'P -1'
_cell_angle_alpha 81.769(5)
_cell_angle_beta 70.825(5)
_cell_angle_gamma 71.182(5)
_cell_formula_units_Z 2
_cell_length_a 11.295(3)
_cell_length_b 13.536(3)
_cell_length_c 15.667(4)
_cell_measurement_temperature 153(2)
_cell_volume 2139.7(9)
_diffrn_ambient_temperature 153(2)
_exptl_crystal_density_diffrn 1.830
_cod_depositor_comments
;
The following automatic conversions were performed:
'_symmetry_cell_setting' value 'Triclinic' changed to 'triclinic'
according to '/home/saulius/struct/CIF-dictionaries/cif_core.dic'
dictionary named 'cif_core.dic' version 2.4.1 from 2010-06-29.

Automatic conversion script
Id: cif_fix_enum 1527 2010-12-29 10:47:43Z saulius 
;
_cod_database_code 7100246

loop_
_symmetry_equiv_pos_as_xyz
'x, y, z'
'-x, -y, -z'

loop_
_atom_site_label
_atom_site_type_symbol
_atom_site_fract_x
_atom_site_fract_y
_atom_site_fract_z
_atom_site_U_iso_or_equiv
_atom_site_adp_type
_atom_site_occupancy
_atom_site_symmetry_multiplicity
_atom_site_calc_flag
_atom_site_refinement_flags
_atom_site_disorder_assembly
_atom_site_disorder_group
Au1 Au -1.23737(9) 1.37438(8) 1.28203(7) 0.0344(3) Uani 1 1 d . . .
Au2 Au -1.08852(9) 1.15032(8) 1.23854(7) 0.0354(3) Uani 1 1 d . . .
P1 P -1.1269(6) 1.4019(5) 1.3696(4) 0.0338(16) Uani 1 1 d . . .
C11A C -1.238(2) 1.4965(19) 1.4504(16) 0.038(6) Uani 1 1 d . . .
C12A C -1.345(3) 1.571(2) 1.431(2) 0.065(9) Uani 1 1 d . . .
H12A H -1.3629 1.5703 1.3766 0.078 Uiso 1 1 calc R . .
C13A C -1.426(3) 1.647(2) 1.495(2) 0.064(9) Uani 1 1 d . . .
H13A H -1.4932 1.7016 1.4786 0.076 Uiso 1 1 calc R . .
C14A C -1.414(3) 1.648(3) 1.5738(19) 0.062(9) Uani 1 1 d . . .
H14A H -1.4726 1.7010 1.6143 0.075 Uiso 1 1 calc R . .
C15A C -1.314(3) 1.571(2) 1.5988(18) 0.044(7) Uani 1 1 d . . .
H15A H -1.3040 1.5683 1.6572 0.053 Uiso 1 1 calc R . .
C16A C -1.229(3) 1.498(2) 1.5363(18) 0.049(7) Uani 1 1 d . . .
H16A H -1.1599 1.4461 1.5531 0.059 Uiso 1 1 calc R . .
C11B C -1.057(2) 1.2943(17) 1.4356(15) 0.027(6) Uani 1 1 d . . .
C12B C -1.120(3) 1.220(2) 1.4754(18) 0.050(8) Uani 1 1 d . . .
H12B H -1.2003 1.2254 1.4657 0.059 Uiso 1 1 calc R . .
C13B C -1.070(2) 1.137(2) 1.5290(17) 0.040(7) Uani 1 1 d . . .
H13B H -1.1151 1.0862 1.5547 0.048 Uiso 1 1 calc R . .
C14B C -0.953(3) 1.128(2) 1.545(2) 0.052(8) Uani 1 1 d . . .
H14B H -0.9183 1.0711 1.5815 0.062 Uiso 1 1 calc R . .
C15B C -0.884(2) 1.202(2) 1.5070(18) 0.049(8) Uani 1 1 d . . .
H15B H -0.8042 1.1962 1.5177 0.058 Uiso 1 1 calc R . .
C16B C -0.938(2) 1.2862(19) 1.4529(15) 0.033(6) Uani 1 1 d . . .
H16B H -0.8947 1.3378 1.4277 0.039 Uiso 1 1 calc R . .
C11C C -0.996(2) 1.4591(19) 1.3076(15) 0.035(6) Uani 1 1 d . . .
C12C C -1.002(2) 1.5576(19) 1.3168(19) 0.046(7) Uani 1 1 d . . .
H12C H -1.0764 1.5962 1.3614 0.055 Uiso 1 1 calc R . .
C13C C -0.910(3) 1.610(2) 1.2674(19) 0.048(8) Uani 1 1 d . . .
H13C H -0.9184 1.6803 1.2764 0.058 Uiso 1 1 calc R . .
C14C C -0.803(2) 1.5470(19) 1.2037(17) 0.038(6) Uani 1 1 d . . .
H14C H -0.7334 1.5747 1.1703 0.045 Uiso 1 1 calc R . .
C15C C -0.794(2) 1.4496(19) 1.1867(15) 0.032(6) Uani 1 1 d . . .
H15C H -0.7292 1.4150 1.1354 0.039 Uiso 1 1 calc R . .
C16C C -0.890(2) 1.3969(18) 1.251(2) 0.056(9) Uiso 1 1 d . . .
O1 O -0.8844(16) 1.3029(15) 1.2291(12) 0.050(5) Uani 1 1 d . . .
P2 P -0.9015(6) 1.1510(6) 1.1235(5) 0.0386(17) Uani 1 1 d . . .
C21A C -0.859(2) 1.0290(19) 1.0651(14) 0.034(6) Uani 1 1 d . . .
C22A C -0.828(2) 1.025(2) 0.9732(16) 0.033(6) Uani 1 1 d . . .
H22A H -0.8260 1.0862 0.9356 0.040 Uiso 1 1 calc R . .
C23A C -0.800(2) 0.930(3) 0.935(2) 0.053(9) Uani 1 1 d . . .
H23A H -0.7764 0.9268 0.8714 0.064 Uiso 1 1 calc R . .
C24A C -0.806(3) 0.841(3) 0.988(2) 0.059(9) Uani 1 1 d . . .
H24A H -0.7863 0.7767 0.9617 0.070 Uiso 1 1 calc R . .
C25A C -0.841(2) 0.847(2) 1.080(2) 0.049(7) Uani 1 1 d . . .
H25A H -0.8477 0.7864 1.1182 0.059 Uiso 1 1 calc R . .
C26A C -0.868(3) 0.942(2) 1.1194(17) 0.047(7) Uani 1 1 d . . .
H26A H -0.8932 0.9462 1.1832 0.056 Uiso 1 1 calc R . .
C21B C -0.905(2) 1.253(2) 1.0364(16) 0.038(6) Uani 1 1 d . . .
C22B C -1.020(3) 1.323(2) 1.032(2) 0.054(8) Uani 1 1 d . . .
H22B H -1.0994 1.3193 1.0766 0.064 Uiso 1 1 calc R . .
C23B C -1.025(3) 1.401(2) 0.9615(19) 0.054(8) Uani 1 1 d . . .
H23B H -1.1063 1.4481 0.9581 0.064 Uiso 1 1 calc R . .
C24B C -0.910(3) 1.408(2) 0.8987(17) 0.057(8) Uani 1 1 d . . .
H24B H -0.9097 1.4597 0.8511 0.068 Uiso 1 1 calc R . .
C25B C -0.793(3) 1.335(2) 0.9063(18) 0.046(7) Uani 1 1 d . . .
H25B H -0.7138 1.3391 0.8618 0.056 Uiso 1 1 calc R . .
C26B C -0.786(3) 1.261(2) 0.9724(18) 0.045(7) Uani 1 1 d . . .
H26B H -0.7038 1.2149 0.9760 0.054 Uiso 1 1 calc R . .
C21C C -0.764(2) 1.1463(17) 1.160(2) 0.042(7) Uani 1 1 d . . .
C22C C -0.647(2) 1.064(2) 1.1327(18) 0.047(7) Uani 1 1 d . . .
H22C H -0.6429 1.0097 1.0988 0.056 Uiso 1 1 calc R . .
C23C C -0.538(3) 1.063(2) 1.155(2) 0.063(9) Uani 1 1 d . . .
H23C H -0.4576 1.0105 1.1308 0.076 Uiso 1 1 calc R . .
C24C C -0.541(3) 1.1445(17) 1.2193(18) 0.052(8) Uiso 1 1 d . . .
H24C H -0.4737 1.1459 1.2421 0.064 Uiso 1 1 calc R . .
C25C C -0.653(3) 1.206(3) 1.2328(17) 0.064(8) Uiso 1 1 d . . .
H25C H -0.6630 1.2616 1.2675 0.100 Uiso 1 1 calc R . .
C26C C -0.768(3) 1.218(3) 1.213(2) 0.065(11) Uani 1 1 d . . .
S3 S -1.3635(6) 1.3683(6) 1.1930(5) 0.0437(18) Uani 1 1 d . . .
C31 C -1.437(2) 1.503(3) 1.170(2) 0.059(9) Uani 1 1 d . . .
C32 C -1.429(4) 1.535(4) 1.073(3) 0.104(13) Uiso 1 1 d . . .
H32A H -1.3841 1.4849 1.0275 0.125 Uiso 1 1 calc R . .
C33 C -1.488(4) 1.640(4) 1.048(3) 0.114(15) Uiso 1 1 d . . .
H33A H -1.4868 1.6648 0.9879 0.136 Uiso 1 1 calc R . .
C34 C -1.536(4) 1.690(4) 1.109(3) 0.096(13) Uiso 1 1 d . . .
H34A H -1.5675 1.7598 1.0877 0.115 Uiso 1 1 calc R . .
C35 C -1.566(3) 1.689(3) 1.195(4) 0.12(2) Uani 1 1 d . . .
C36 C -1.505(3) 1.571(2) 1.236(2) 0.060(9) Uani 1 1 d . . .
H36A H -1.5166 1.5535 1.2980 0.071 Uiso 1 1 calc R . .
C37 C -1.632(5) 1.741(4) 1.270(3) 0.15(2) Uiso 1 1 d . . .
H37A H -1.7012 1.8020 1.2575 0.222 Uiso 1 1 calc R . .
H37B H -1.5723 1.7648 1.2895 0.222 Uiso 1 1 calc R . .
H37C H -1.6716 1.6958 1.3171 0.222 Uiso 1 1 calc R . .
S4 S -1.2688(7) 1.1274(5) 1.3532(5) 0.050(2) Uani 1 1 d . . .
C41 C -1.301(2) 1.0172(18) 1.3360(18) 0.035(6) Uani 1 1 d . . .
C42 C -1.210(3) 0.936(2) 1.2802(18) 0.044(7) Uani 1 1 d . . .
H42A H -1.1232 0.9397 1.2495 0.053 Uiso 1 1 calc R . .
C43 C -1.245(3) 0.849(2) 1.270(2) 0.055(8) Uani 1 1 d . . .
H43A H -1.1817 0.7902 1.2383 0.066 Uiso 1 1 calc R . .
C44 C -1.373(3) 0.850(2) 1.3065(19) 0.056(9) Uani 1 1 d . . .
H44A H -1.3981 0.7941 1.2939 0.067 Uiso 1 1 calc R . .
C45 C -1.468(3) 0.928(3) 1.361(2) 0.066(10) Uani 1 1 d . . .
C46 C -1.427(3) 1.010(2) 1.374(2) 0.055(8) Uani 1 1 d . . .
H46A H -1.4898 1.0645 1.4110 0.067 Uiso 1 1 calc R . .
C47 C -1.614(3) 0.936(2) 1.398(2) 0.077(12) Uani 1 1 d . . .
H47A H -1.6503 0.9641 1.4585 0.115 Uiso 1 1 calc R . .
H47B H -1.6259 0.8672 1.4007 0.115 Uiso 1 1 calc R . .
H47C H -1.6604 0.9835 1.3576 0.115 Uiso 1 1 calc R . .

loop_
_atom_site_aniso_label
_atom_site_aniso_U_11
_atom_site_aniso_U_22
_atom_site_aniso_U_33
_atom_site_aniso_U_23
_atom_site_aniso_U_13
_atom_site_aniso_U_12
Au1 0.0320(6) 0.0312(6) 0.0397(7) -0.0077(5) -0.0118(5) -0.0051(5)
Au2 0.0345(6) 0.0318(6) 0.0389(7) -0.0082(5) -0.0078(5) -0.0088(5)
P1 0.031(4) 0.037(4) 0.036(4) -0.009(3) -0.012(3) -0.008(3)
C11A 0.049(16) 0.025(14) 0.028(15) -0.014(11) -0.002(12) -0.002(12)
C12A 0.06(2) 0.043(19) 0.07(2) -0.018(16) -0.027(17) 0.020(16)
C13A 0.054(19) 0.06(2) 0.06(2) -0.020(17) -0.020(16) 0.029(16)
C14A 0.08(2) 0.07(2) 0.031(19) -0.025(17) -0.001(16) -0.03(2)
C15A 0.064(19) 0.031(16) 0.042(18) -0.017(13) -0.025(15) -0.003(14)
C16A 0.057(18) 0.038(17) 0.048(19) -0.013(14) -0.013(15) -0.006(14)
C11B 0.024(12) 0.020(13) 0.028(14) -0.017(10) -0.005(10) 0.009(10)
C12B 0.040(16) 0.05(2) 0.050(19) -0.009(15) 0.006(13) -0.024(15)
C13B 0.047(17) 0.033(16) 0.043(17) 0.016(13) -0.019(13) -0.016(14)
C14B 0.044(17) 0.039(18) 0.07(2) -0.006(15) -0.020(15) 0.001(14)
C15B 0.032(15) 0.06(2) 0.06(2) -0.014(16) -0.038(14) 0.010(14)
C16B 0.045(15) 0.030(15) 0.030(15) 0.010(11) -0.013(12) -0.021(12)
C11C 0.060(17) 0.035(15) 0.024(14) 0.009(11) -0.031(12) -0.017(13)
C12C 0.032(14) 0.022(15) 0.08(2) -0.025(14) -0.023(14) 0.019(12)
C13C 0.046(17) 0.038(17) 0.07(2) -0.009(15) -0.007(15) -0.027(15)
C14C 0.045(16) 0.026(15) 0.046(17) 0.010(12) -0.028(13) -0.007(12)
C15C 0.046(15) 0.040(16) 0.016(13) 0.009(11) -0.008(11) -0.025(13)
O1 0.031(10) 0.066(14) 0.058(13) -0.013(10) -0.018(9) -0.014(10)
P2 0.035(4) 0.041(4) 0.037(4) -0.012(3) -0.007(3) -0.008(3)
C21A 0.056(16) 0.030(15) 0.002(12) -0.004(10) 0.005(11) -0.007(13)
C22A 0.028(13) 0.036(15) 0.034(16) -0.011(12) -0.003(11) -0.009(12)
C23A 0.029(15) 0.08(3) 0.047(19) -0.029(18) -0.012(14) -0.003(16)
C24A 0.052(19) 0.06(2) 0.07(2) -0.015(19) -0.043(18) 0.004(17)
C25A 0.042(16) 0.040(18) 0.07(2) 0.008(15) -0.031(15) -0.013(14)
C26A 0.07(2) 0.036(17) 0.025(16) -0.014(13) -0.014(14) 0.000(15)
C21B 0.039(15) 0.035(16) 0.029(15) -0.001(12) -0.011(12) 0.003(13)
C22B 0.057(19) 0.05(2) 0.06(2) -0.008(16) -0.008(16) -0.026(16)
C23B 0.08(2) 0.038(18) 0.05(2) 0.013(15) -0.039(18) -0.019(17)
C24B 0.08(2) 0.06(2) 0.020(16) 0.031(14) -0.004(15) -0.036(19)
C25B 0.052(18) 0.032(17) 0.048(19) 0.001(13) -0.003(14) -0.017(14)
C26B 0.043(16) 0.042(17) 0.045(18) 0.026(13) -0.011(13) -0.020(14)
C21C 0.017(12) 0.011(13) 0.10(2) 0.012(13) -0.023(13) -0.011(11)
C22C 0.034(16) 0.049(19) 0.06(2) -0.017(15) -0.010(14) -0.014(14)
C23C 0.043(18) 0.030(17) 0.08(2) 0.003(16) 0.006(16) 0.010(14)
C26C 0.029(15) 0.11(3) 0.07(2) -0.06(2) -0.013(14) -0.015(17)
S3 0.037(4) 0.052(5) 0.045(4) -0.011(3) -0.018(3) -0.008(3)
C31 0.024(15) 0.06(2) 0.08(3) -0.005(19) -0.013(15) -0.003(15)
C35 0.030(18) 0.12(4) 0.22(5) -0.15(4) 0.01(2) -0.01(2)
C36 0.032(16) 0.05(2) 0.12(3) -0.001(19) -0.049(18) -0.007(15)
S4 0.053(4) 0.032(4) 0.053(5) -0.011(3) 0.008(4) -0.017(3)
C41 0.030(14) 0.017(13) 0.059(18) 0.013(12) -0.010(12) -0.017(11)
C42 0.046(16) 0.038(17) 0.054(19) 0.010(14) -0.032(14) -0.006(14)
C43 0.07(2) 0.035(18) 0.06(2) 0.003(15) -0.023(17) -0.022(16)
C44 0.07(2) 0.06(2) 0.05(2) -0.009(16) 0.007(16) -0.055(17)
C45 0.08(2) 0.06(2) 0.06(2) -0.010(18) -0.008(18) -0.04(2)
C46 0.049(18) 0.045(19) 0.07(2) -0.006(16) -0.008(15) -0.014(15)
C47 0.052(19) 0.05(2) 0.13(3) -0.02(2) 0.011(19) -0.047(17)

loop_
_geom_bond_atom_site_label_1
_geom_bond_atom_site_label_2
_geom_bond_distance
_geom_bond_site_symmetry_2
_geom_bond_publ_flag
Au1 P1 2.267(6) . ?
Au1 S3 2.323(6) . ?
Au1 Au2 3.0065(15) . ?
Au2 P2 2.284(7) . ?
Au2 S4 2.305(7) . ?
P1 C11A 1.79(2) . ?
P1 C11B 1.78(2) . ?
P1 C11C 1.82(3) . ?
C11A C16A 1.39(3) . ?
C11A C12A 1.39(4) . ?
C12A C13A 1.42(3) . ?
C13A C14A 1.29(4) . ?
C14A C15A 1.39(4) . ?
C15A C16A 1.38(3) . ?
C11B C12B 1.38(3) . ?
C11B C16B 1.42(3) . ?
C12B C13B 1.38(4) . ?
C13B C14B 1.39(3) . ?
C14B C15B 1.41(4) . ?
C15B C16B 1.41(3) . ?
C11C C12C 1.34(3) . ?
C11C C16C 1.35(3) . ?
C12C C13C 1.41(3) . ?
C13C C14C 1.40(3) . ?
C14C C15C 1.35(3) . ?
C15C C16C 1.50(4) . ?
C16C O1 1.34(3) . ?
O1 C26C 1.42(3) . ?
P2 C21B 1.80(3) . ?
P2 C21C 1.80(2) . ?
P2 C21A 1.85(2) . ?
C21A C26A 1.36(3) . ?
C21A C22A 1.37(3) . ?
C22A C23A 1.39(3) . ?
C23A C24A 1.36(4) . ?
C24A C25A 1.37(4) . ?
C25A C26A 1.41(3) . ?
C21B C22B 1.36(4) . ?
C21B C26B 1.41(3) . ?
C22B C23B 1.41(4) . ?
C23B C24B 1.37(4) . ?
C24B C25B 1.40(4) . ?
C25B C26B 1.34(3) . ?
C21C C26C 1.34(3) . ?
C21C C22C 1.41(3) . ?
C22C C23C 1.38(4) . ?
C23C C24C 1.58(4) . ?
C24C C25C 1.23(4) . ?
C25C C26C 1.39(4) . ?
S3 C31 1.78(3) . ?
C31 C36 1.34(4) . ?
C31 C32 1.50(5) . ?
C32 C33 1.42(6) . ?
C33 C34 1.12(5) . ?
C34 C35 1.28(6) . ?
C35 C37 1.32(5) . ?
C35 C36 1.65(6) . ?
S4 C41 1.72(2) . ?
C41 C46 1.37(3) . ?
C41 C42 1.41(3) . ?
C42 C43 1.41(4) . ?
C43 C44 1.36(4) . ?
C44 C45 1.39(4) . ?
C45 C46 1.40(4) . ?
C45 C47 1.53(4) . ?
